data_2012319
loop_
_publ_author_name
'Batsanov, Andrei S.'
'Perepichka, Igor F.'
'Bryce, Martin R.'
'Howard, Judith A. K.'

_publ_section_title
;
 Cocrystals of 2-(2,4,5,7-tetranitrofluoren-9-ylidene)propanedinitrile
 and 2,4,5,7-tetranitrofluoren-9-one with chlorobenzene
;
_journal_issue 11
_journal_name_full 'Acta Crystallographica Section C'
_journal_page_first 1299
_journal_page_last 1302
_journal_paper_doi 10.1107/S0108270101011556
_journal_volume 57
_journal_year 2001
_chemical_formula_iupac 'C13 H4 N4 O9 , 2C6 H5 Cl'
_chemical_formula_moiety 'C13 H4 N4 O9 , 2C6 H5 Cl'
_chemical_formula_sum 'C25 H14 Cl2 N4 O9'
_chemical_formula_weight 585.30
_chemical_name_systematic
;
2,4,5,7-tetranitrofluoren-9-one bis(chlorobenzene) solvate
;
_space_group_IT_number 19
_symmetry_cell_setting orthorhombic
_symmetry_space_group_name_Hall 'P 2ac 2ab'
_symmetry_space_group_name_H-M 'P 21 21 21'
_audit_creation_method SHELXL97
_cell_angle_alpha 90
_cell_angle_beta 90
_cell_angle_gamma 90
_cell_formula_units_Z 4
_cell_length_a 6.9840(10)
_cell_length_b 15.088(2)
_cell_length_c 23.217(2)
_cell_measurement_reflns_used 266
_cell_measurement_temperature 150(2)
_cell_measurement_theta_max 18
_cell_measurement_theta_min 10
_cell_volume 2446.5(5)
_computing_cell_refinement SMART
_computing_data_collection 'SMART (Siemens, 1995)'
_computing_data_reduction 'SAINT (Siemens, 1995)'
_computing_molecular_graphics 'SHELXTL (Siemens, 1995)'
_computing_publication_material SHELXTL
_computing_structure_refinement 'SHELXL97 (Sheldrick, 1997)'
_computing_structure_solution 'SHELXS86 (Sheldrick, 1990)'
_diffrn_ambient_temperature 150(2)
_diffrn_detector_area_resol_mean 8
_diffrn_measured_fraction_theta_full 1.000
_diffrn_measured_fraction_theta_max 1.000
_diffrn_measurement_device_type 'Siemens SMART 1K CCD area-detector'
_diffrn_measurement_method '\w scans'
_diffrn_radiation_monochromator graphite
_diffrn_radiation_source 'fine-focus sealed tube'
_diffrn_radiation_type MoK\a
_diffrn_radiation_wavelength .71073
_diffrn_reflns_av_R_equivalents .138
_diffrn_reflns_av_sigmaI/netI .113
_diffrn_reflns_limit_h_max 8
_diffrn_reflns_limit_h_min -8
_diffrn_reflns_limit_k_max 14
_diffrn_reflns_limit_k_min -17
_diffrn_reflns_limit_l_max 27
_diffrn_reflns_limit_l_min -27
_diffrn_reflns_number 14660
_diffrn_reflns_theta_full 25.00
_diffrn_reflns_theta_max 25.00
_diffrn_reflns_theta_min 1.61
_diffrn_standards_decay_% .3
_diffrn_standards_interval_count 0
_diffrn_standards_interval_time 0
_diffrn_standards_number 0
_exptl_absorpt_coefficient_mu .331
_exptl_absorpt_correction_type none
_exptl_crystal_colour 'pale yellow'
_exptl_crystal_density_diffrn 1.589
_exptl_crystal_density_meas ?
_exptl_crystal_density_method 'not measured'
_exptl_crystal_description needle
_exptl_crystal_F_000 1192
_exptl_crystal_size_max .52
_exptl_crystal_size_mid .03
_exptl_crystal_size_min .02
_refine_diff_density_max .38
_refine_diff_density_min -.39
_refine_ls_abs_structure_details 'Flack (1983)'
_refine_ls_abs_structure_Flack .04(14)
_refine_ls_extinction_method none
_refine_ls_goodness_of_fit_ref 1.255
_refine_ls_hydrogen_treatment constr
_refine_ls_matrix_type full
_refine_ls_number_parameters 361
_refine_ls_number_reflns 4312
_refine_ls_number_restraints 0
_refine_ls_restrained_S_all 1.255
_refine_ls_R_factor_all .142
_refine_ls_R_factor_gt .076
_refine_ls_shift/su_max <0.001
_refine_ls_shift/su_mean .000
_refine_ls_structure_factor_coef Fsqd
_refine_ls_weighting_details 'calc w = 1/[\s^2^(Fo^2^)+(0.0001P)^2^+6.6293P] where P=(Fo^2^+2Fc^2^)/3'
_refine_ls_weighting_scheme calc
_refine_ls_wR_factor_ref .150
_reflns_number_gt 2896
_reflns_number_total 4312
_reflns_threshold_expression I>2\s(I)
_cod_data_source_file gg1068.cif
_cod_data_source_block II
_cod_depositor_comments
;
The following automatic conversions were performed:
'_symmetry_cell_setting' value 'Orthorhombic' changed to 'orthorhombic'
according to '/home/saulius/struct/CIF-dictionaries/cif_core.dic'
dictionary named 'cif_core.dic' version 2.4.1 from 2010-06-29.

Automatic conversion script
Id: cif_fix_enum 1527 2010-12-29 10:47:43Z saulius 

The following automatic conversions were performed:

'_symmetry_cell_setting' value 'Orthorhombic' changed to
'orthorhombic' according to
/home/saulius/struct/CIF-dictionaries/cif_core.dic dictionary named
'cif_core.dic' version 2.4.1 from 2010-06-29.

Automatic conversion script
Id: cif_fix_values 1715 2011-07-08 13:25:40Z adriana 

The following automatic conversions were performed:

'_exptl_crystal_density_meas' value 'not measured' was changed to '?'
- the value is perceived as not measured.

Automatic conversion script
Id: cif_fix_values 3008 2015-01-20 13:52:24Z robertas 
;
_cod_database_code 2012319
_cod_database_fobs_code 2012319

loop_
_symmetry_equiv_pos_as_xyz
'x, y, z'
'-x+1/2, -y, z+1/2'
'-x, y+1/2, -z+1/2'
'x+1/2, -y+1/2, -z'

loop_
_atom_site_label
_atom_site_fract_x
_atom_site_fract_y
_atom_site_fract_z
_atom_site_U_iso_or_equiv
_atom_site_adp_type
_atom_site_calc_flag
_atom_site_refinement_flags
_atom_site_occupancy
_atom_site_disorder_assembly
_atom_site_disorder_group
_atom_site_type_symbol
C1 .7506(11) .2251(5) .3300(3) .0258(18) Uani d . 1 . . C
H1 .7288 .1649 .3397 .031 Uiso d R 1 . . H
C2 .7577(10) .2529(5) .2732(3) .0215(16) Uani d . 1 . . C
C3 .7972(11) .3404(4) .2578(3) .0242(17) Uani d . 1 . . C
H3 .8044 .3572 .2184 .029 Uiso d R 1 . . H
C4 .8250(10) .4025(5) .3019(3) .0224(17) Uani d . 1 . . C
C5 .8149(10) .5156(5) .4324(3) .0201(16) Uani d . 1 . . C
C6 .8476(10) .5404(5) .4892(3) .0238(17) Uani d . 1 . . C
H6 .8509 .6011 .5000 .029 Uiso d R 1 . . H
C7 .8718(10) .4752(5) .5301(3) .0233(18) Uani d . 1 . . C
C8 .8553(10) .3858(5) .5172(3) .0251(18) Uani d . 1 . . C
H8 .8629 .3416 .5462 .030 Uiso d R 1 . . H
C9 .7924(12) .2740(5) .4362(3) .0268(19) Uani d . 1 . . C
C10 .7765(10) .2879(5) .3715(3) .0206(16) Uani d . 1 . . C
C11 .8039(10) .3789(4) .3598(3) .0175(16) Uani d . 1 . . C
C12 .8165(10) .4269(5) .4164(3) .0190(16) Uani d . 1 . . C
C13 .8273(10) .3647(5) .4606(3) .0206(17) Uani d . 1 . . C
O1 .6679(8) .1145(3) .2402(2) .0342(14) Uani d . 1 . . O
O2 .7580(9) .2121(4) .1769(2) .0402(15) Uani d . 1 . . O
O3 .8291(9) .5189(3) .2371(2) .0440(16) Uani d . 1 . . O
O4 1.0009(8) .5295(3) .3156(2) .0338(14) Uani d . 1 . . O
O5 .6383(7) .5686(3) .3554(2) .0260(12) Uani d . 1 . . O
O6 .8301(8) .6611(3) .3997(2) .0348(13) Uani d . 1 . . O
O7 .9267(8) .5818(4) .6005(2) .0393(15) Uani d . 1 . . O
O8 .9506(8) .4433(4) .6251(2) .0357(14) Uani d . 1 . . O
O9 .7786(9) .2042(3) .4615(2) .0376(15) Uani d . 1 . . O
N2 .7257(9) .1883(4) .2263(3) .0269(15) Uani d . 1 . . N
N4 .8889(9) .4909(4) .2837(3) .0276(15) Uani d . 1 . . N
N5 .7576(9) .5869(4) .3922(2) .0237(15) Uani d . 1 . . N
N7 .9196(9) .5024(5) .5893(3) .0293(15) Uani d . 1 . . N
Cl1 .2935(3) .32668(13) .40230(7) .0308(5) Uani d . 1 . . Cl
C15 .2965(10) .3233(5) .3260(3) .0222(16) Uani d . 1 . . C
C16 .2576(10) .2436(4) .2996(3) .0219(17) Uani d . 1 . . C
H16 .2327 .1918 .3216 .026 Uiso d R 1 . . H
C17 .2578(10) .2407(5) .2393(3) .0243(18) Uani d . 1 . . C
H17 .2286 .1870 .2199 .029 Uiso d R 1 . . H
C18 .2992(11) .3166(5) .2081(3) .0297(18) Uani d . 1 . . C
H18 .3005 .3137 .1672 .036 Uiso d R 1 . . H
C19 .3393(11) .3962(5) .2353(3) .0270(18) Uani d . 1 . . C
H19 .3695 .4476 .2135 .032 Uiso d R 1 . . H
C20 .3359(11) .3995(5) .2962(3) .0283(19) Uani d . 1 . . C
H20 .3600 .4535 .3159 .034 Uiso d R 1 . . H
Cl2 .4537(3) .49893(17) .62038(9) .0469(6) Uani d . 1 . . Cl
C21 .4234(12) .5614(6) .5570(3) .034(2) Uani d . 1 . . C
C22 .3507(11) .5185(6) .5092(4) .038(2) Uani d . 1 . . C
H22 .3180 .4575 .5107 .046 Uiso d R 1 . . H
C23 .3284(12) .5672(6) .4586(4) .044(2) Uani d . 1 . . C
H23 .2761 .5396 .4253 .053 Uiso d R 1 . . H
C24 .3838(12) .6560(6) .4575(3) .041(2) Uani d . 1 . . C
H24 .3687 .6895 .4232 .049 Uiso d R 1 . . H
C25 .4591(12) .6956(5) .5061(3) .037(2) Uani d . 1 . . C
H25 .4966 .7560 .5048 .044 Uiso d R 1 . . H
C26 .4817(12) .6483(6) .5567(3) .038(2) Uani d . 1 . . C
H26 .5347 .6752 .5901 .046 Uiso d R 1 . . H

loop_
_atom_site_aniso_label
_atom_site_aniso_U_11
_atom_site_aniso_U_22
_atom_site_aniso_U_33
_atom_site_aniso_U_12
_atom_site_aniso_U_13
_atom_site_aniso_U_23
C1 .026(5) .026(4) .025(4) .008(4) .002(3) .001(3)
C2 .018(4) .025(4) .022(4) .004(3) -.004(3) -.004(3)
C3 .028(4) .024(4) .020(4) .003(4) .000(3) -.006(3)
C4 .019(4) .028(4) .020(4) .000(3) -.003(3) -.002(3)
C5 .014(4) .023(4) .023(4) -.004(3) .001(3) .003(3)
C6 .020(4) .025(4) .027(4) -.001(3) .004(3) -.002(3)
C7 .023(4) .033(5) .014(4) .000(3) -.006(3) -.002(3)
C8 .023(4) .025(4) .027(4) .003(3) .002(4) .012(4)
C9 .028(5) .021(4) .032(4) .003(4) .001(4) -.005(4)
C10 .019(4) .024(4) .019(4) .000(3) -.003(3) -.006(3)
C11 .014(4) .024(4) .015(3) .005(3) -.001(3) .001(3)
C12 .016(4) .027(4) .015(4) -.004(3) -.002(3) .001(3)
C13 .016(4) .024(4) .022(4) .004(3) -.002(3) -.002(3)
O1 .042(4) .019(3) .041(3) -.004(3) .003(3) -.011(3)
O2 .054(4) .045(3) .022(3) .007(3) -.003(3) -.011(3)
O3 .080(5) .033(3) .019(3) .007(3) .007(3) .007(3)
O4 .032(3) .029(3) .040(3) -.007(3) .011(3) -.009(3)
O5 .029(3) .028(3) .021(3) .005(2) -.003(2) .000(2)
O6 .049(4) .022(3) .033(3) -.003(3) .003(3) -.001(3)
O7 .056(4) .033(4) .029(3) -.003(3) -.014(3) -.010(3)
O8 .041(4) .043(4) .023(3) .002(3) -.010(3) .002(3)
O9 .064(4) .023(3) .027(3) -.005(3) -.002(3) .003(2)
N2 .019(4) .034(4) .027(4) .010(3) -.006(3) -.012(3)
N4 .032(4) .019(4) .032(4) -.001(3) .013(3) -.006(3)
N5 .029(4) .020(4) .023(3) .000(3) .008(3) -.002(3)
N7 .026(4) .035(4) .027(4) -.001(3) -.005(3) -.006(4)
Cl1 .0340(12) .0398(11) .0187(9) .0041(9) .0005(9) -.0012(9)
C15 .014(4) .035(4) .017(3) .011(4) -.004(3) .004(3)
C16 .027(5) .013(4) .025(4) .004(3) -.003(3) .003(3)
C17 .018(4) .023(4) .032(4) .006(3) -.003(3) -.001(4)
C18 .025(4) .038(5) .027(4) -.003(4) -.002(3) .001(4)
C19 .020(4) .035(5) .026(4) .000(4) .000(3) .005(4)
C20 .025(5) .026(4) .033(4) .003(4) -.004(4) -.004(4)
Cl2 .0472(14) .0548(15) .0386(12) .0015(12) .0068(11) .0098(12)
C21 .027(5) .045(6) .029(5) .007(4) .009(4) -.002(4)
C22 .025(5) .045(6) .043(5) .001(4) .008(4) -.003(5)
C23 .025(5) .063(7) .043(5) .007(5) -.002(4) -.030(5)
C24 .032(5) .063(7) .026(5) .017(5) .006(4) -.001(5)
C25 .040(5) .033(5) .037(5) .016(4) -.001(4) -.008(4)
C26 .040(6) .044(6) .032(5) .009(5) -.003(4) -.010(4)

loop_
_atom_type_symbol
_atom_type_description
_atom_type_scat_dispersion_real
_atom_type_scat_dispersion_imag
_atom_type_scat_source
C C .0033 .0016 'International Tables Vol C Tables 4.2.6.8 and 6.1.1.4'
H H .0000 .0000 'International Tables Vol C Tables 4.2.6.8 and 6.1.1.4'
N N .0061 .0033 'International Tables Vol C Tables 4.2.6.8 and 6.1.1.4'
O O .0106 .0060 'International Tables Vol C Tables 4.2.6.8 and 6.1.1.4'
Cl Cl .1484 .1585 'International Tables Vol C Tables 4.2.6.8 and 6.1.1.4'

loop_
_geom_angle_atom_site_label_1
_geom_angle_atom_site_label_2
_geom_angle_atom_site_label_3
_geom_angle
_geom_angle_publ_flag
C10 C1 C2 117.3(7) ?
C10 C1 H1 121.3 ?
C2 C1 H1 121.5 ?
C1 C2 C3 122.5(7) ?
C1 C2 N2 119.8(6) ?
C3 C2 N2 117.8(6) ?
C2 C3 C4 118.2(6) ?
C2 C3 H3 120.6 ?
C4 C3 H3 121.2 ?
C11 C4 C3 121.2(6) no
C11 C4 N4 122.7(6) no
C3 C4 N4 116.0(6) no
C12 C5 C6 120.8(6) no
C12 C5 N5 122.3(6) no
C6 C5 N5 116.6(6) no
C7 C6 C5 118.8(6) ?
C7 C6 H6 120.4 ?
C5 C6 H6 120.8 ?
C6 C7 C8 122.5(7) ?
C6 C7 N7 118.1(6) ?
C8 C7 N7 119.4(7) ?
C13 C8 C7 116.5(7) ?
C13 C8 H8 121.8 ?
C7 C8 H8 121.7 ?
O9 C9 C13 128.6(7) ?
O9 C9 C10 126.4(7) ?
C13 C9 C10 105.0(6) ?
C1 C10 C11 123.9(6) ?
C1 C10 C9 127.7(7) ?
C11 C10 C9 108.3(6) ?
C4 C11 C10 116.5(6) ?
C4 C11 C12 135.3(6) ?
C10 C11 C12 108.0(6) ?
C5 C12 C13 116.9(6) ?
C5 C12 C11 134.3(6) ?
C13 C12 C11 108.7(6) ?
C8 C13 C12 124.0(7) ?
C8 C13 C9 126.8(7) ?
C12 C13 C9 109.2(6) ?
O2 N2 O1 125.1(6) ?
O2 N2 C2 117.9(6) ?
O1 N2 C2 117.0(6) ?
O4 N4 O3 125.7(7) ?
O4 N4 C4 116.9(6) ?
O3 N4 C4 117.4(6) ?
O5 N5 O6 125.3(6) ?
O5 N5 C5 117.4(6) ?
O6 N5 C5 117.2(6) ?
O7 N7 O8 123.6(6) ?
O7 N7 C7 118.6(6) ?
O8 N7 C7 117.8(6) ?
C20 C15 C16 123.2(6) no
C20 C15 Cl1 118.9(6) ?
C16 C15 Cl1 117.9(5) ?
C15 C16 C17 118.1(6) ?
C15 C16 H16 121.0 ?
C17 C16 H16 120.9 ?
C18 C17 C16 119.9(7) ?
C18 C17 H17 120.2 ?
C16 C17 H17 119.9 ?
C17 C18 C19 121.3(7) ?
C17 C18 H18 119.1 ?
C19 C18 H18 119.6 ?
C18 C19 C20 118.9(7) ?
C18 C19 H19 120.6 ?
C20 C19 H19 120.5 ?
C15 C20 C19 118.6(7) ?
C15 C20 H20 120.8 ?
C19 C20 H20 120.6 ?
C26 C21 C22 123.6(8) no
C26 C21 Cl2 118.6(6) ?
C22 C21 Cl2 117.7(7) ?
C21 C22 C23 118.1(8) ?
C21 C22 H22 120.8 ?
C23 C22 H22 121.1 ?
C22 C23 C24 119.3(8) ?
C22 C23 H23 119.8 ?
C24 C23 H23 120.9 ?
C25 C24 C23 120.5(8) ?
C25 C24 H24 119.8 ?
C23 C24 H24 119.7 ?
C24 C25 C26 120.9(8) ?
C24 C25 H25 119.7 ?
C26 C25 H25 119.3 ?
C21 C26 C25 117.5(8) ?
C21 C26 H26 121.3 ?
C25 C26 H26 121.2 ?

loop_
_geom_bond_atom_site_label_1
_geom_bond_atom_site_label_2
_geom_bond_site_symmetry_2
_geom_bond_distance
_geom_bond_publ_flag
C1 C10 . 1.363(9) no
C1 C2 . 1.386(9) no
C1 H1 . .9495 ?
C2 C3 . 1.395(9) no
C2 N2 . 1.478(8) no
C3 C4 . 1.401(9) no
C3 H3 . .9498 ?
C4 C11 . 1.400(9) no
C4 N4 . 1.469(9) no
C5 C12 . 1.389(9) no
C5 C6 . 1.392(9) no
C5 N5 . 1.478(8) no
C6 C7 . 1.377(9) no
C6 H6 . .9495 ?
C7 C8 . 1.386(10) no
C7 N7 . 1.473(9) no
C8 C13 . 1.367(10) no
C8 H8 . .9497 ?
C9 O9 . 1.209(8) no
C9 C13 . 1.500(10) no
C9 C10 . 1.521(9) no
C10 C11 . 1.412(9) no
C11 C12 . 1.502(9) no
C12 C13 . 1.393(9) no
O1 N2 . 1.228(8) ?
O2 N2 . 1.223(7) ?
O3 N4 . 1.233(7) ?
O4 N4 . 1.224(7) ?
O5 N5 . 1.225(7) ?
O6 N5 . 1.242(7) ?
O7 N7 . 1.228(8) ?
O8 N7 . 1.238(8) ?
Cl1 C15 . 1.772(6) no
C15 C20 . 1.370(10) ?
C15 C16 . 1.377(9) ?
C16 C17 . 1.401(9) ?
C16 H16 . .9496 ?
C17 C18 . 1.385(9) ?
C17 H17 . .9497 ?
C18 C19 . 1.387(10) ?
C18 H18 . .9499 ?
C19 C20 . 1.414(10) ?
C19 H19 . .9497 ?
C20 H20 . .9496 ?
Cl2 C21 . 1.761(8) no
C21 C26 . 1.372(11) ?
C21 C22 . 1.382(11) ?
C22 C23 . 1.394(11) ?
C22 H22 . .9496 ?
C23 C24 . 1.395(12) ?
C23 H23 . .9499 ?
C24 C25 . 1.379(11) ?
C24 H24 . .9498 ?
C25 C26 . 1.385(11) ?
C25 H25 . .9494 ?
C26 H26 . .9500 ?

loop_
_cod_related_entry_id
_cod_related_entry_database
_cod_related_entry_code
1 ChemSpider 21135081
